data_4087870
loop_
_publ_author_name
'Hauser, Simone A.'
'Tonner, Ralf'
'Chaplin, Adrian B.'

_publ_section_title
;
 Iridium Complexes of the Conformationally Rigid IBioxMe4 Ligand: Hydride
 Complexes and Dehydrogenation of Cyclooctene
;
_journal_issue 17
_journal_name_full Organometallics
_journal_page_first 4419
_journal_paper_doi 10.1021/acs.organomet.5b00658
_journal_volume 34
_journal_year 2015
_chemical_formula_moiety 'C30 H44 Ir N4 O4, C32 H12 B F24'
_chemical_formula_sum 'C62 H56 B F24 Ir N4 O4'
_chemical_formula_weight 1580.11
_chemical_melting_point ?
_space_group_crystal_system monoclinic
_space_group_IT_number 14
_space_group_name_Hall '-P 2yn'
_space_group_name_H-M_alt 'P 1 21/n 1'
_atom_sites_solution_hydrogens geom
_atom_sites_solution_primary direct
_atom_sites_solution_secondary difmap
_audit_creation_date 2015-06-17
_audit_creation_method
;
Olex2 1.2
(compiled 2015.01.26 svn.r3151 for OlexSys, GUI svn.r4998)
;
_cell_angle_alpha 90
_cell_angle_beta 103.8205(18)
_cell_angle_gamma 90
_cell_formula_units_Z 4
_cell_length_a 13.9785(2)
_cell_length_b 25.1640(4)
_cell_length_c 18.1797(3)
_cell_measurement_reflns_used 48258
_cell_measurement_temperature 149.99(19)
_cell_measurement_theta_max 33.9830
_cell_measurement_theta_min 2.8800
_cell_volume 6209.66(17)
_computing_cell_refinement
;
CrysAlisPro, Agilent Technologies,
Version 1.171.36.28 (release 01-02-2013 CrysAlis171 .NET)
(compiled Feb  1 2013,16:14:44)
;
_computing_data_collection
;
CrysAlisPro, Agilent Technologies,
Version 1.171.36.28 (release 01-02-2013 CrysAlis171 .NET)
(compiled Feb  1 2013,16:14:44)
;
_computing_data_reduction
;
CrysAlisPro, Agilent Technologies,
Version 1.171.36.28 (release 01-02-2013 CrysAlis171 .NET)
(compiled Feb  1 2013,16:14:44)
;
_computing_molecular_graphics 'Olex2 (Dolomanov et al., 2009)'
_computing_publication_material 'Olex2 (Dolomanov et al., 2009)'
_computing_structure_refinement 'ShelXL (Sheldrick, 2008)'
_computing_structure_solution 'ShelXT (Sheldrick, 2015)'
_diffrn_ambient_temperature 150(2)
_diffrn_detector_area_resol_mean 10.2833
_diffrn_measured_fraction_theta_full 0.999
_diffrn_measured_fraction_theta_max 0.999
_diffrn_measurement_details
;
#__ type_ start__ end____ width___ exp.time_
  1 omega  -18.00   57.00   1.0000   10.0000
omega____ theta____ kappa____ phi______ frames
    -       23.3155  -99.0000   90.0000 75

#__ type_ start__ end____ width___ exp.time_
  2 omega   24.00   50.00   1.0000   10.0000
omega____ theta____ kappa____ phi______ frames
    -       23.3155   57.0000   60.0000 26

#__ type_ start__ end____ width___ exp.time_
  3 omega   42.00   86.00   1.0000   10.0000
omega____ theta____ kappa____ phi______ frames
    -       23.3155  178.0000   60.0000 44

#__ type_ start__ end____ width___ exp.time_
  4 omega  -25.00   16.00   1.0000   10.0000
omega____ theta____ kappa____ phi______ frames
    -       23.3155  -99.0000 -180.0000 41

#__ type_ start__ end____ width___ exp.time_
  5 omega   -1.00   99.00   1.0000   10.0000
omega____ theta____ kappa____ phi______ frames
    -       23.3155   38.0000  -90.0000 100

#__ type_ start__ end____ width___ exp.time_
  6 omega  -84.00  -59.00   1.0000   10.0000
omega____ theta____ kappa____ phi______ frames
    -      -24.4093  129.0000  131.8730 25

#__ type_ start__ end____ width___ exp.time_
  7 omega  -39.00    8.00   1.0000   10.0000
omega____ theta____ kappa____ phi______ frames
    -      -24.4093  -77.0000  -60.0000 47

#__ type_ start__ end____ width___ exp.time_
  8 omega   35.00  113.00   1.0000   10.0000
omega____ theta____ kappa____ phi______ frames
    -       23.3155  178.0000  -30.0000 78

#__ type_ start__ end____ width___ exp.time_
  9 omega   -3.00   46.00   1.0000   10.0000
omega____ theta____ kappa____ phi______ frames
    -       23.3155   38.0000   30.0000 49

#__ type_ start__ end____ width___ exp.time_
 10 omega   -3.00   99.00   1.0000   10.0000
omega____ theta____ kappa____ phi______ frames
    -       23.3155   38.0000  150.0000 102
;
_diffrn_measurement_device_type 'Oxford Diffraction: Xcalibur, Ruby, Gemini'
_diffrn_measurement_method '\w scans'
_diffrn_orient_matrix_UB_11 0.0118341000
_diffrn_orient_matrix_UB_12 -0.0271478000
_diffrn_orient_matrix_UB_13 -0.0034819000
_diffrn_orient_matrix_UB_21 0.0459650000
_diffrn_orient_matrix_UB_22 0.0075049000
_diffrn_orient_matrix_UB_23 -0.0069687000
_diffrn_orient_matrix_UB_31 0.0218868000
_diffrn_orient_matrix_UB_32 -0.0010684000
_diffrn_orient_matrix_UB_33 0.0394055000
_diffrn_radiation_monochromator graphite
_diffrn_radiation_type MoK\a
_diffrn_radiation_wavelength 0.71073
_diffrn_reflns_av_R_equivalents 0.0310
_diffrn_reflns_av_unetI/netI 0.0191
_diffrn_reflns_Laue_measured_fraction_full 0.999
_diffrn_reflns_Laue_measured_fraction_max 0.999
_diffrn_reflns_limit_h_max 17
_diffrn_reflns_limit_h_min -17
_diffrn_reflns_limit_k_max 32
_diffrn_reflns_limit_k_min -31
_diffrn_reflns_limit_l_max 23
_diffrn_reflns_limit_l_min -23
_diffrn_reflns_number 80294
_diffrn_reflns_point_group_measured_fraction_full 0.999
_diffrn_reflns_point_group_measured_fraction_max 0.999
_diffrn_reflns_theta_full 27.102
_diffrn_reflns_theta_max 27.102
_diffrn_reflns_theta_min 2.923
_diffrn_source 'Enhance (Mo) X-ray Source'
_exptl_absorpt_coefficient_mu 2.274
_exptl_absorpt_correction_T_max 1.00000
_exptl_absorpt_correction_T_min 0.80823
_exptl_absorpt_correction_type multi-scan
_exptl_absorpt_process_details
;
CrysAlisPro, Agilent Technologies,
Version 1.171.36.28 (release 01-02-2013 CrysAlis171 .NET)
(compiled Feb  1 2013,16:14:44)
Empirical absorption correction using spherical harmonics,
 implemented in SCALE3 ABSPACK scaling algorithm.
;
_exptl_crystal_colour orange
_exptl_crystal_colour_primary orange
_exptl_crystal_density_diffrn 1.690
_exptl_crystal_density_meas ?
_exptl_crystal_description prism
_exptl_crystal_F_000 3144
_exptl_crystal_recrystallization_method 'Crystals grown from C6H4F2-heptane at 293 K'
_exptl_crystal_size_max 0.35
_exptl_crystal_size_mid 0.35
_exptl_crystal_size_min 0.2
_refine_diff_density_max 0.717
_refine_diff_density_min -0.425
_refine_diff_density_rms 0.066
_refine_ls_extinction_method none
_refine_ls_goodness_of_fit_ref 1.075
_refine_ls_hydrogen_treatment constr
_refine_ls_matrix_type full
_refine_ls_number_parameters 957
_refine_ls_number_reflns 13673
_refine_ls_number_restraints 399
_refine_ls_restrained_S_all 1.138
_refine_ls_R_factor_all 0.0266
_refine_ls_R_factor_gt 0.0236
_refine_ls_shift/su_max 0.002
_refine_ls_shift/su_mean 0.000
_refine_ls_structure_factor_coef Fsqd
_refine_ls_weighting_details 'w=1/[\s^2^(Fo^2^)+(0.0197P)^2^+7.3323P] where P=(Fo^2^+2Fc^2^)/3'
_refine_ls_weighting_scheme calc
_refine_ls_wR_factor_gt 0.0521
_refine_ls_wR_factor_ref 0.0532
_reflns_Friedel_coverage 0.000
_reflns_number_gt 12693
_reflns_number_total 13673
_reflns_threshold_expression 'I > 2\s(I)'
_cod_data_source_file om5b00658_si_003.cif
_cod_data_source_block 0062abc14
_cod_depositor_comments
;
The following automatic conversions were performed:

data item '_chemical_melting_point' value 'not measured' was changed
to '?' -- the value is undefined or not given.

data item '_exptl_crystal_density_meas' value 'not measured' was
changed to '?' -- the value is perceived as not measured.

Automatic conversion script
Id: cif_fix_values 6909 2019-04-08 15:41:33Z antanas 
;
_cod_original_cell_volume 6209.68(19)
_cod_database_code 4087870
_shelx_space_group_comment
;
The symmetry employed for this shelxl refinement is uniquely defined
by the following loop, which should always be used as a source of
symmetry information in preference to the above space-group names.
They are only intended as comments.
;
_olex2_refinement_description
;
1. Fixed Uiso
 At 1.2 times of:
  All C(H) groups, All C(H,H) groups
 At 1.5 times of:
  All C(H,H,H) groups
2. Restrained distances
 C207-F1 \\sim C207-F2 \\sim C207-F3 \\sim C207-F1A \\sim C207-F2A \\sim
C207-F3A
 with sigma of 0.01
 F1-F2 \\sim F2-F3 \\sim F3-F1 \\sim F1A-F2A \\sim F2A-F3A \\sim F3A-F1A
 with sigma of 0.01
 C203-F1 \\sim C203-F2 \\sim C203-F3 \\sim C203-F1A \\sim C203-F2A \\sim
C203-F3A
 with sigma of 0.01
 C216-F10 \\sim C216-F11 \\sim C216-F12 \\sim C216-F10A \\sim C216-F11A \\sim
C216-F12A
 with sigma of 0.01
 F10-F11 \\sim F11-F12 \\sim F12-F10 \\sim F10A-F11A \\sim F11A-F12A \\sim
F12A-F10A
 with sigma of 0.01
 C213-F10 \\sim C213-F11 \\sim C213-F12 \\sim C213-F10A \\sim C213-F11A \\sim
C213-F12A
 with sigma of 0.01
 C232-F22 \\sim C232-F23 \\sim C232-F24 \\sim C232-F22A \\sim C232-F23A \\sim
C232-F24A
 with sigma of 0.01
 F22-F23 \\sim F23-F24 \\sim F24-F22 \\sim F22A-F23A \\sim F23A-F24A \\sim
F24A-F22A
 with sigma of 0.01
 C229-F22 \\sim C229-F23 \\sim C229-F24 \\sim C229-F22A \\sim C229-F23A \\sim
C229-F24A
 with sigma of 0.01
3. Uiso/Uaniso restraints and constraints
F1 \\sim F1A \\sim F2 \\sim F2A \\sim F3 \\sim F3A \\sim F4 \\sim F5 \\sim F6
\\sim F7 \\sim F8 \\sim F9 \\sim F10 \\sim F10A \\sim F11 \\sim F11A \\sim F12
\\sim F12A \\sim F13 \\sim F14 \\sim F15 \\sim F16 \\sim F17 \\sim F18 \\sim
F19 \\sim F20 \\sim F21 \\sim F22 \\sim F22A \\sim F23 \\sim F23A \\sim F24
\\sim F24A: within 1.7A with sigma of 0.007 and sigma for terminal atoms of
0.014
Uanis(F1) \\sim Ueq, Uanis(F1A) \\sim Ueq, Uanis(F2) \\sim Ueq, Uanis(F2A)
\\sim Ueq, Uanis(F3) \\sim Ueq, Uanis(F3A) \\sim Ueq, Uanis(F4) \\sim Ueq,
Uanis(F5) \\sim Ueq, Uanis(F6) \\sim Ueq, Uanis(F7) \\sim Ueq, Uanis(F8) \\sim
Ueq, Uanis(F9) \\sim Ueq, Uanis(F10) \\sim Ueq, Uanis(F10A) \\sim Ueq,
Uanis(F11) \\sim Ueq, Uanis(F11A) \\sim Ueq, Uanis(F12) \\sim Ueq, Uanis(F12A)
\\sim Ueq, Uanis(F13) \\sim Ueq, Uanis(F14) \\sim Ueq, Uanis(F15) \\sim Ueq,
Uanis(F16) \\sim Ueq, Uanis(F17) \\sim Ueq, Uanis(F18) \\sim Ueq, Uanis(F19)
\\sim Ueq, Uanis(F20) \\sim Ueq, Uanis(F21) \\sim Ueq, Uanis(F22) \\sim Ueq,
Uanis(F22A) \\sim Ueq, Uanis(F23) \\sim Ueq, Uanis(F23A) \\sim Ueq, Uanis(F24)
\\sim Ueq, Uanis(F24A) \\sim Ueq: with sigma of 0.005 and sigma for terminal
atoms of 0.01
4. Others
 Sof(F1A)=Sof(F2A)=Sof(F3A)=1-FVAR(1)
 Sof(F1)=Sof(F2)=Sof(F3)=FVAR(1)
 Sof(F10A)=Sof(F11A)=Sof(F12A)=1-FVAR(2)
 Sof(F10)=Sof(F11)=Sof(F12)=FVAR(2)
 Sof(F22A)=Sof(F23A)=Sof(F24A)=1-FVAR(3)
 Sof(F22)=Sof(F23)=Sof(F24)=FVAR(3)
5.a Ternary CH refined with riding coordinates:
 C2(H2), C3(H3), C6(H6), C7(H7)
5.b Secondary CH2 refined with riding coordinates:
 C4(H4A,H4B), C5(H5A,H5B), C8(H8A,H8B), C9(H9A,H9B), C16(H16A,H16B), C19(H19A,
 H19B), C31(H31A,H31B), C34(H34A,H34B)
5.c Aromatic/amide H refined with riding coordinates:
 C202(H202), C204(H204), C206(H206), C210(H210), C212(H212), C214(H214),
 C218(H218), C220(H220), C222(H222), C226(H226), C228(H228), C230(H230)
5.d Idealised Me refined as rotating group:
 C21(H21A,H21B,H21C), C22(H22A,H22B,H22C), C23(H23A,H23B,H23C), C24(H24A,H24B,
 H24C), C36(H36A,H36B,H36C), C37(H37A,H37B,H37C), C38(H38A,H38B,H38C), C39(H39A,
 H39B,H39C)
;
_shelx_shelxl_version_number 2014/7
_olex2_submission_special_instructions 'No special instructions were received'

loop_
_space_group_symop_operation_xyz
'x, y, z'
'-x+1/2, y+1/2, -z+1/2'
'-x, -y, -z'
'x-1/2, -y-1/2, z-1/2'

loop_
_atom_site_label
_atom_site_type_symbol
_atom_site_fract_x
_atom_site_fract_y
_atom_site_fract_z
_atom_site_U_iso_or_equiv
_atom_site_adp_type
_atom_site_occupancy
_atom_site_site_symmetry_order
_atom_site_calc_flag
_atom_site_refinement_flags_posn
_atom_site_refinement_flags_adp
_atom_site_refinement_flags_occupancy
_atom_site_disorder_assembly
_atom_site_disorder_group
Ir1 Ir 0.25755(2) 0.02381(2) 0.20570(2) 0.01444(3) Uani 1 1 d . . . . .
O17 O 0.23784(13) 0.16861(7) 0.42107(10) 0.0321(4) Uani 1 1 d . . . . .
O20 O 0.00816(12) 0.14950(7) 0.31503(10) 0.0264(4) Uani 1 1 d . . . . .
O32 O 0.53251(13) -0.10414(7) 0.38225(11) 0.0345(4) Uani 1 1 d . . . . .
O35 O 0.30746(14) -0.13685(7) 0.40920(11) 0.0353(4) Uani 1 1 d . . . . .
N11 N 0.24938(13) 0.10016(7) 0.34044(10) 0.0184(4) Uani 1 1 d . . . . .
N14 N 0.10576(13) 0.08989(7) 0.26974(10) 0.0174(4) Uani 1 1 d . . . . .
N26 N 0.42114(13) -0.05126(7) 0.30112(10) 0.0196(4) Uani 1 1 d . . . . .
N29 N 0.28158(14) -0.07171(7) 0.31887(10) 0.0191(4) Uani 1 1 d . . . . .
C2 C 0.17839(17) 0.07770(9) 0.11680(12) 0.0224(5) Uani 1 1 d . . . . .
H2 H 0.1289 0.1008 0.1328 0.027 Uiso 1 1 calc R . . . .
C3 C 0.27580(18) 0.09476(9) 0.14300(13) 0.0244(5) Uani 1 1 d . . . . .
H3 H 0.2826 0.1281 0.1738 0.029 Uiso 1 1 calc R . . . .
C4 C 0.35543(19) 0.08755(11) 0.10088(15) 0.0332(6) Uani 1 1 d . . . . .
H4A H 0.4200 0.0960 0.1352 0.040 Uiso 1 1 calc R . . . .
H4B H 0.3444 0.1129 0.0581 0.040 Uiso 1 1 calc R . . . .
C5 C 0.3586(2) 0.03126(12) 0.07044(15) 0.0349(6) Uani 1 1 d . . . . .
H5A H 0.3151 0.0292 0.0188 0.042 Uiso 1 1 calc R . . . .
H5B H 0.4266 0.0231 0.0668 0.042 Uiso 1 1 calc R . . . .
C6 C 0.32612(18) -0.00991(10) 0.12041(13) 0.0263(5) Uani 1 1 d . . . . .
H6 H 0.3780 -0.0369 0.1413 0.032 Uiso 1 1 calc R . . . .
C7 C 0.23045(18) -0.02930(10) 0.11069(12) 0.0246(5) Uani 1 1 d . . . . .
H7 H 0.2274 -0.0676 0.1248 0.030 Uiso 1 1 calc R . . . .
C8 C 0.14312(19) -0.01106(11) 0.05044(13) 0.0296(5) Uani 1 1 d . . . . .
H8A H 0.0819 -0.0236 0.0633 0.035 Uiso 1 1 calc R . . . .
H8B H 0.1462 -0.0272 0.0014 0.035 Uiso 1 1 calc R . . . .
C9 C 0.13928(19) 0.04952(11) 0.04215(13) 0.0295(5) Uani 1 1 d . . . . .
H9A H 0.1786 0.0604 0.0060 0.035 Uiso 1 1 calc R . . . .
H9B H 0.0703 0.0606 0.0209 0.035 Uiso 1 1 calc R . . . .
C10 C 0.20058(16) 0.07021(8) 0.28041(11) 0.0163(4) Uani 1 1 d . . . . .
C12 C 0.19030(18) 0.13674(9) 0.36457(13) 0.0219(5) Uani 1 1 d . . . . .
C13 C 0.09987(17) 0.13026(9) 0.32099(13) 0.0214(5) Uani 1 1 d . . . . .
C15 C 0.35264(17) 0.10775(9) 0.38460(13) 0.0244(5) Uani 1 1 d . . . . .
C16 C 0.3333(2) 0.14562(12) 0.44681(17) 0.0416(7) Uani 1 1 d . . . . .
H16A H 0.3369 0.1256 0.4943 0.050 Uiso 1 1 calc R . . . .
H16B H 0.3840 0.1739 0.4572 0.050 Uiso 1 1 calc R . . . .
C18 C -0.00009(16) 0.07455(9) 0.23495(13) 0.0205(4) Uani 1 1 d . . . . .
C19 C -0.04695(18) 0.12850(10) 0.24323(14) 0.0265(5) Uani 1 1 d . . . . .
H19A H -0.0418 0.1525 0.2012 0.032 Uiso 1 1 calc R . . . .
H19B H -0.1173 0.1242 0.2433 0.032 Uiso 1 1 calc R . . . .
C21 C 0.4130(2) 0.13398(12) 0.33631(17) 0.0389(7) Uani 1 1 d . . . . .
H21A H 0.4183 0.1101 0.2949 0.058 Uiso 1 1 calc GR . . . .
H21B H 0.4790 0.1418 0.3674 0.058 Uiso 1 1 calc GR . . . .
H21C H 0.3810 0.1671 0.3153 0.058 Uiso 1 1 calc GR . . . .
C22 C 0.3975(2) 0.05637(10) 0.42021(15) 0.0325(6) Uani 1 1 d . . . . .
H22A H 0.3540 0.0404 0.4491 0.049 Uiso 1 1 calc GR . . . .
H22B H 0.4619 0.0637 0.4542 0.049 Uiso 1 1 calc GR . . . .
H22C H 0.4056 0.0318 0.3804 0.049 Uiso 1 1 calc GR . . . .
C23 C -0.02535(17) 0.05564(10) 0.15382(13) 0.0258(5) Uani 1 1 d . . . . .
H23A H -0.0164 0.0849 0.1205 0.039 Uiso 1 1 calc GR . . . .
H23B H -0.0940 0.0437 0.1400 0.039 Uiso 1 1 calc GR . . . .
H23C H 0.0180 0.0261 0.1483 0.039 Uiso 1 1 calc GR . . . .
C24 C -0.03343(18) 0.03377(9) 0.28596(14) 0.0257(5) Uani 1 1 d . . . . .
H24A H -0.0025 -0.0006 0.2811 0.038 Uiso 1 1 calc GR . . . .
H24B H -0.1052 0.0300 0.2707 0.038 Uiso 1 1 calc GR . . . .
H24C H -0.0139 0.0457 0.3387 0.038 Uiso 1 1 calc GR . . . .
C25 C 0.32295(16) -0.03693(8) 0.27846(12) 0.0166(4) Uani 1 1 d . . . . .
C27 C 0.43655(18) -0.09119(10) 0.35573(13) 0.0252(5) Uani 1 1 d . . . . .
C28 C 0.34879(19) -0.10408(9) 0.36671(13) 0.0256(5) Uani 1 1 d . . . . .
C30 C 0.51876(16) -0.04145(10) 0.28246(14) 0.0253(5) Uani 1 1 d . . . . .
C31 C 0.58379(19) -0.05944(11) 0.35912(16) 0.0346(6) Uani 1 1 d . . . . .
H31A H 0.6498 -0.0703 0.3536 0.042 Uiso 1 1 calc R . . . .
H31B H 0.5916 -0.0304 0.3968 0.042 Uiso 1 1 calc R . . . .
C33 C 0.18289(17) -0.08110(9) 0.33246(13) 0.0224(5) Uani 1 1 d . . . . .
C34 C 0.20312(19) -0.13568(10) 0.37244(15) 0.0310(6) Uani 1 1 d . . . . .
H34A H 0.1632 -0.1398 0.4103 0.037 Uiso 1 1 calc R . . . .
H34B H 0.1863 -0.1649 0.3351 0.037 Uiso 1 1 calc R . . . .
C36 C 0.53465(19) -0.07972(11) 0.22110(16) 0.0333(6) Uani 1 1 d . . . . .
H36A H 0.5138 -0.1155 0.2317 0.050 Uiso 1 1 calc GR . . . .
H36B H 0.6046 -0.0803 0.2207 0.050 Uiso 1 1 calc GR . . . .
H36C H 0.4957 -0.0679 0.1716 0.050 Uiso 1 1 calc GR . . . .
C37 C 0.53610(19) 0.01590(10) 0.26512(16) 0.0322(6) Uani 1 1 d . . . . .
H37A H 0.4841 0.0278 0.2220 0.048 Uiso 1 1 calc GR . . . .
H37B H 0.6002 0.0193 0.2526 0.048 Uiso 1 1 calc GR . . . .
H37C H 0.5353 0.0379 0.3095 0.048 Uiso 1 1 calc GR . . . .
C38 C 0.10461(17) -0.08494(10) 0.25942(14) 0.0261(5) Uani 1 1 d . . . . .
H38A H 0.0997 -0.0509 0.2325 0.039 Uiso 1 1 calc GR . . . .
H38B H 0.0411 -0.0934 0.2706 0.039 Uiso 1 1 calc GR . . . .
H38C H 0.1222 -0.1130 0.2277 0.039 Uiso 1 1 calc GR . . . .
C39 C 0.16383(19) -0.03894(10) 0.38705(14) 0.0261(5) Uani 1 1 d . . . . .
H39A H 0.2159 -0.0404 0.4339 0.039 Uiso 1 1 calc GR . . . .
H39B H 0.0999 -0.0455 0.3986 0.039 Uiso 1 1 calc GR . . . .
H39C H 0.1635 -0.0038 0.3639 0.039 Uiso 1 1 calc GR . . . .
F1 F 0.2308(5) 0.4199(3) 0.6526(3) 0.0608(19) Uani 0.561(16) 1 d D U P A 1
F1A F 0.1139(6) 0.4456(3) 0.5461(7) 0.076(3) Uani 0.439(16) 1 d D U P A 2
F2 F 0.2063(7) 0.4112(3) 0.5350(4) 0.0650(19) Uani 0.561(16) 1 d D U P A 1
F2A F 0.2033(8) 0.4312(4) 0.6552(3) 0.062(2) Uani 0.439(16) 1 d D U P A 2
F3 F 0.1043(3) 0.45219(16) 0.5818(6) 0.067(2) Uani 0.561(16) 1 d D U P A 1
F3A F 0.2399(7) 0.3991(4) 0.5603(8) 0.076(3) Uani 0.439(16) 1 d D U P A 2
F4 F 0.10345(18) 0.29075(9) 0.79966(9) 0.0700(7) Uani 1 1 d . U . . .
F5 F 0.1140(2) 0.21814(10) 0.74429(12) 0.0952(10) Uani 1 1 d . U . . .
F6 F -0.02368(16) 0.24871(10) 0.74911(11) 0.0723(7) Uani 1 1 d . U . . .
F7 F -0.24370(13) 0.44785(6) 0.36150(11) 0.0481(5) Uani 1 1 d . U . . .
F8 F -0.39763(13) 0.43544(7) 0.34686(10) 0.0461(4) Uani 1 1 d . U . . .
F9 F -0.32252(16) 0.40114(7) 0.26918(9) 0.0528(5) Uani 1 1 d . U . . .
F10 F -0.4946(6) 0.3044(4) 0.4997(8) 0.088(3) Uani 0.505(19) 1 d D U P B 1
F10A F -0.3665(5) 0.2573(4) 0.5803(4) 0.067(2) Uani 0.495(19) 1 d D U P B 2
F11 F -0.3756(7) 0.2748(5) 0.5863(3) 0.075(2) Uani 0.505(19) 1 d D U P B 1
F11A F -0.4665(8) 0.2394(4) 0.4764(6) 0.085(3) Uani 0.495(19) 1 d D U P B 2
F12 F -0.4385(6) 0.2278(2) 0.4912(5) 0.063(2) Uani 0.505(19) 1 d D U P B 1
F12A F -0.4692(6) 0.3147(2) 0.5302(6) 0.059(2) Uani 0.495(19) 1 d D U P B 2
F13 F 0.27122(11) 0.28411(8) 0.38590(10) 0.0496(5) Uani 1 1 d . U . . .
F14 F 0.23113(13) 0.33451(9) 0.29046(13) 0.0678(7) Uani 1 1 d . U . . .
F15 F 0.24960(14) 0.25149(10) 0.27643(13) 0.0722(7) Uani 1 1 d . U . . .
F16 F -0.18803(14) 0.31197(7) 0.15191(9) 0.0485(4) Uani 1 1 d . U . . .
F17 F -0.08904(13) 0.26744(9) 0.10484(9) 0.0552(5) Uani 1 1 d . U . . .
F18 F -0.19010(13) 0.22773(7) 0.15799(9) 0.0485(5) Uani 1 1 d . U . . .
F19 F 0.17531(11) 0.11637(6) 0.57181(11) 0.0493(5) Uani 1 1 d . U . . .
F20 F 0.08350(12) 0.05309(7) 0.59173(10) 0.0442(4) Uani 1 1 d . U . . .
F21 F 0.13583(13) 0.05400(7) 0.49205(9) 0.0475(5) Uani 1 1 d . U . . .
F22 F -0.3261(2) 0.1030(2) 0.4070(4) 0.0502(12) Uani 0.750(15) 1 d D U P C 1
F22A F -0.2291(7) 0.0334(3) 0.3782(10) 0.042(3) Uani 0.250(15) 1 d D U P C 2
F23 F -0.2623(4) 0.0889(2) 0.31450(13) 0.0426(11) Uani 0.750(15) 1 d D U P C 1
F23A F -0.3126(7) 0.0828(7) 0.4318(7) 0.049(3) Uani 0.250(15) 1 d D U P C 2
F24 F -0.2425(3) 0.03304(11) 0.4042(3) 0.0444(11) Uani 0.750(15) 1 d D U P C 1
F24A F -0.2930(10) 0.1037(5) 0.3246(6) 0.051(3) Uani 0.250(15) 1 d D U P C 2
C201 C -0.00138(15) 0.29027(8) 0.52855(12) 0.0167(4) Uani 1 1 d . . . . .
C202 C 0.05126(16) 0.33732(9) 0.52850(12) 0.0187(4) Uani 1 1 d . . . . .
H202 H 0.0493 0.3545 0.4816 0.022 Uiso 1 1 calc R . . . .
C203 C 0.10673(16) 0.35997(9) 0.59504(13) 0.0211(4) Uani 1 1 d D . . . .
C204 C 0.11122(17) 0.33655(10) 0.66462(13) 0.0236(5) Uani 1 1 d . . . . .
H204 H 0.1496 0.3517 0.7100 0.028 Uiso 1 1 calc R . . . .
C205 C 0.05823(17) 0.29042(9) 0.66621(12) 0.0216(5) Uani 1 1 d . . . . .
C206 C 0.00273(16) 0.26820(9) 0.59987(12) 0.0187(4) Uani 1 1 d . . . . .
H206 H -0.0339 0.2368 0.6030 0.022 Uiso 1 1 calc R . . . .
C207 C 0.16278(18) 0.40964(10) 0.59038(13) 0.0315(6) Uani 1 1 d D . . . .
C208 C 0.0636(2) 0.26223(11) 0.73928(14) 0.0332(6) Uani 1 1 d . . . . .
C209 C -0.17846(15) 0.29152(8) 0.44166(11) 0.0154(4) Uani 1 1 d . . . . .
C210 C -0.20322(16) 0.33767(8) 0.39856(12) 0.0171(4) Uani 1 1 d . . . . .
H210 H -0.1565 0.3525 0.3741 0.020 Uiso 1 1 calc R . . . .
C211 C -0.29363(16) 0.36258(9) 0.39025(12) 0.0198(4) Uani 1 1 d . . . . .
C212 C -0.36341(17) 0.34311(9) 0.42580(14) 0.0249(5) Uani 1 1 d . . . . .
H212 H -0.4259 0.3597 0.4192 0.030 Uiso 1 1 calc R . . . .
C213 C -0.33920(17) 0.29872(9) 0.47120(14) 0.0266(5) Uani 1 1 d D . . . .
C214 C -0.24871(17) 0.27360(9) 0.47917(13) 0.0215(5) Uani 1 1 d . . . . .
H214 H -0.2342 0.2433 0.5111 0.026 Uiso 1 1 calc R . . . .
C215 C -0.31433(19) 0.41115(10) 0.34198(14) 0.0282(5) Uani 1 1 d . . . . .
C216 C -0.4113(2) 0.27726(11) 0.51268(17) 0.0439(7) Uani 1 1 d D . . . .
C217 C -0.02761(16) 0.27206(8) 0.37620(12) 0.0162(4) Uani 1 1 d . . . . .
C218 C 0.07271(16) 0.27662(8) 0.37841(13) 0.0191(4) Uani 1 1 d . . . . .
H218 H 0.1188 0.2781 0.4262 0.023 Uiso 1 1 calc R . . . .
C219 C 0.10703(17) 0.27909(9) 0.31275(13) 0.0216(5) Uani 1 1 d . . . . .
C220 C 0.04262(18) 0.27677(9) 0.24176(13) 0.0224(5) Uani 1 1 d . . . . .
H220 H 0.0662 0.2788 0.1970 0.027 Uiso 1 1 calc R . . . .
C221 C -0.05688(17) 0.27150(9) 0.23802(12) 0.0204(4) Uani 1 1 d . . . . .
C222 C -0.09104(16) 0.26916(8) 0.30394(12) 0.0178(4) Uani 1 1 d . . . . .
H222 H -0.1598 0.2655 0.2997 0.021 Uiso 1 1 calc R . . . .
C223 C 0.21403(19) 0.28691(11) 0.31689(15) 0.0321(6) Uani 1 1 d . . . . .
C224 C -0.13013(19) 0.26950(10) 0.16346(13) 0.0271(5) Uani 1 1 d . . . . .
C225 C -0.07396(15) 0.19915(8) 0.46022(11) 0.0150(4) Uani 1 1 d . . . . .
C226 C 0.01043(15) 0.17040(8) 0.49612(12) 0.0162(4) Uani 1 1 d . . . . .
H226 H 0.0687 0.1893 0.5194 0.019 Uiso 1 1 calc R . . . .
C227 C 0.01128(15) 0.11541(8) 0.49867(11) 0.0156(4) Uani 1 1 d . . . . .
C228 C -0.07177(16) 0.08608(8) 0.46466(12) 0.0167(4) Uani 1 1 d . . . . .
H228 H -0.0713 0.0483 0.4663 0.020 Uiso 1 1 calc R . . . .
C229 C -0.15515(15) 0.11375(8) 0.42832(11) 0.0164(4) Uani 1 1 d D . . . .
C230 C -0.15601(15) 0.16903(8) 0.42616(11) 0.0163(4) Uani 1 1 d . . . . .
H230 H -0.2145 0.1868 0.4006 0.020 Uiso 1 1 calc R . . . .
C231 C 0.10129(16) 0.08572(9) 0.53863(13) 0.0204(4) Uani 1 1 d . . . . .
C232 C -0.24595(16) 0.08434(8) 0.38987(12) 0.0220(5) Uani 1 1 d D . . . .
B200 B -0.07008(17) 0.26377(9) 0.45203(13) 0.0147(4) Uani 1 1 d . . . . .

loop_
_atom_site_aniso_label
_atom_site_aniso_U_11
_atom_site_aniso_U_22
_atom_site_aniso_U_33
_atom_site_aniso_U_23
_atom_site_aniso_U_13
_atom_site_aniso_U_12
Ir1 0.01488(4) 0.01510(4) 0.01276(4) -0.00032(3) 0.00213(3) -0.00048(3)
O17 0.0320(10) 0.0294(9) 0.0309(9) -0.0167(8) 0.0000(8) -0.0004(8)
O20 0.0244(8) 0.0232(9) 0.0311(9) -0.0083(7) 0.0054(7) 0.0049(7)
O32 0.0247(9) 0.0356(10) 0.0377(10) 0.0088(8) -0.0036(8) 0.0093(8)
O35 0.0407(11) 0.0311(10) 0.0355(10) 0.0173(8) 0.0119(8) 0.0059(8)
N11 0.0195(9) 0.0171(9) 0.0176(9) -0.0022(7) 0.0025(7) -0.0003(7)
N14 0.0191(9) 0.0138(8) 0.0183(9) -0.0030(7) 0.0025(7) -0.0007(7)
N26 0.0160(9) 0.0207(9) 0.0210(9) 0.0010(7) 0.0021(7) 0.0016(7)
N29 0.0202(9) 0.0178(9) 0.0191(9) 0.0027(7) 0.0043(7) 0.0034(7)
C2 0.0239(11) 0.0235(12) 0.0189(10) 0.0077(9) 0.0031(9) 0.0028(9)
C3 0.0290(12) 0.0208(11) 0.0232(11) 0.0068(9) 0.0057(10) -0.0031(9)
C4 0.0275(13) 0.0443(16) 0.0287(13) 0.0116(11) 0.0085(10) -0.0077(11)
C5 0.0274(13) 0.0561(18) 0.0243(12) 0.0002(12) 0.0121(10) 0.0001(12)
C6 0.0265(12) 0.0344(14) 0.0185(11) -0.0037(10) 0.0064(9) 0.0061(10)
C7 0.0306(12) 0.0259(12) 0.0166(10) -0.0075(9) 0.0043(9) 0.0001(10)
C8 0.0289(13) 0.0389(15) 0.0186(11) -0.0083(10) 0.0010(10) -0.0037(11)
C9 0.0253(12) 0.0442(15) 0.0166(11) 0.0049(10) 0.0000(9) 0.0007(11)
C10 0.0186(10) 0.0147(10) 0.0146(9) 0.0008(8) 0.0022(8) 0.0005(8)
C12 0.0285(12) 0.0165(11) 0.0203(11) -0.0036(9) 0.0052(9) 0.0000(9)
C13 0.0244(11) 0.0167(11) 0.0235(11) -0.0038(9) 0.0066(9) 0.0030(9)
C15 0.0207(11) 0.0237(12) 0.0250(11) -0.0062(9) -0.0024(9) -0.0017(9)
C16 0.0331(15) 0.0440(17) 0.0395(15) -0.0218(13) -0.0073(12) 0.0068(12)
C18 0.0159(10) 0.0224(11) 0.0226(11) -0.0034(9) 0.0035(8) 0.0010(9)
C19 0.0223(12) 0.0254(12) 0.0297(12) -0.0040(10) 0.0020(10) 0.0041(9)
C21 0.0235(13) 0.0437(16) 0.0462(16) 0.0032(13) 0.0019(12) -0.0096(12)
C22 0.0325(14) 0.0295(14) 0.0280(13) -0.0030(10) -0.0072(11) 0.0028(11)
C23 0.0198(11) 0.0317(13) 0.0244(12) -0.0051(10) 0.0022(9) -0.0009(9)
C24 0.0228(12) 0.0247(12) 0.0309(13) -0.0011(10) 0.0093(10) -0.0004(9)
C25 0.0174(10) 0.0168(10) 0.0154(10) -0.0040(8) 0.0033(8) 0.0010(8)
C27 0.0250(12) 0.0239(12) 0.0237(11) 0.0034(9) 0.0001(9) 0.0073(9)
C28 0.0315(13) 0.0213(12) 0.0232(11) 0.0067(9) 0.0048(10) 0.0058(10)
C30 0.0144(11) 0.0270(12) 0.0330(13) -0.0006(10) 0.0023(9) 0.0015(9)
C31 0.0195(12) 0.0389(15) 0.0401(15) 0.0030(12) -0.0032(11) 0.0045(11)
C33 0.0256(12) 0.0195(11) 0.0252(11) 0.0032(9) 0.0120(9) 0.0006(9)
C34 0.0365(14) 0.0240(12) 0.0368(14) 0.0092(11) 0.0172(12) 0.0012(10)
C36 0.0247(13) 0.0361(15) 0.0409(15) -0.0031(12) 0.0112(11) 0.0076(11)
C37 0.0227(12) 0.0316(14) 0.0394(14) -0.0007(11) 0.0019(11) -0.0085(10)
C38 0.0216(11) 0.0236(12) 0.0343(13) -0.0031(10) 0.0086(10) -0.0017(9)
C39 0.0338(13) 0.0235(12) 0.0252(12) 0.0020(9) 0.0151(10) 0.0021(10)
F1 0.042(3) 0.063(3) 0.061(3) 0.013(2) -0.021(2) -0.034(2)
F1A 0.074(4) 0.045(3) 0.090(5) 0.037(3) -0.019(3) -0.036(3)
F2 0.099(4) 0.057(3) 0.053(3) -0.018(2) 0.047(3) -0.049(3)
F2A 0.100(6) 0.046(3) 0.043(3) -0.028(3) 0.023(3) -0.047(4)
F3 0.042(2) 0.0241(19) 0.135(5) 0.009(3) 0.023(3) -0.0034(16)
F3A 0.064(4) 0.072(4) 0.110(6) -0.021(4) 0.052(4) -0.036(3)
F4 0.1062(18) 0.0763(14) 0.0197(8) 0.0007(9) -0.0004(9) -0.0326(13)
F5 0.170(3) 0.0746(16) 0.0526(13) 0.0412(12) 0.0487(15) 0.0732(17)
F6 0.0681(14) 0.1109(18) 0.0386(10) 0.0245(11) 0.0140(10) -0.0316(13)
F7 0.0493(10) 0.0226(8) 0.0643(11) 0.0165(8) -0.0026(9) -0.0035(7)
F8 0.0430(10) 0.0415(10) 0.0533(10) 0.0168(8) 0.0105(8) 0.0269(8)
F9 0.0942(15) 0.0397(10) 0.0238(8) 0.0083(7) 0.0125(9) 0.0203(10)
F10 0.048(3) 0.089(5) 0.149(6) 0.059(4) 0.065(4) 0.034(3)
F10A 0.070(3) 0.075(4) 0.077(4) 0.041(3) 0.058(3) 0.028(3)
F11 0.084(4) 0.093(5) 0.065(3) -0.003(3) 0.053(3) -0.016(4)
F11A 0.067(4) 0.086(4) 0.116(5) -0.033(4) 0.050(4) -0.047(4)
F12 0.044(3) 0.051(3) 0.104(4) 0.020(3) 0.038(3) -0.014(2)
F12A 0.058(3) 0.043(3) 0.097(4) 0.003(3) 0.061(3) 0.010(2)
F13 0.0218(8) 0.0776(13) 0.0477(10) 0.0165(9) 0.0052(7) -0.0068(8)
F14 0.0344(10) 0.0689(14) 0.0997(17) 0.0501(12) 0.0150(10) -0.0114(9)
F15 0.0349(10) 0.1037(18) 0.0870(15) -0.0344(13) 0.0325(10) 0.0050(11)
F16 0.0532(11) 0.0433(10) 0.0385(9) 0.0026(8) -0.0101(8) 0.0193(8)
F17 0.0471(10) 0.1008(16) 0.0188(7) -0.0041(9) 0.0103(7) 0.0037(10)
F18 0.0533(11) 0.0442(10) 0.0363(9) 0.0035(8) -0.0120(8) -0.0184(8)
F19 0.0233(8) 0.0245(8) 0.0832(13) 0.0021(8) -0.0206(8) -0.0003(6)
F20 0.0317(8) 0.0531(10) 0.0474(10) 0.0336(8) 0.0084(7) 0.0131(7)
F21 0.0501(10) 0.0502(10) 0.0405(9) -0.0036(8) 0.0076(8) 0.0344(9)
F22 0.0180(12) 0.053(2) 0.080(3) -0.0275(19) 0.0116(14) -0.0088(12)
F22A 0.028(4) 0.023(4) 0.068(7) -0.015(4) 0.000(4) -0.001(3)
F23 0.0394(18) 0.058(2) 0.0224(12) 0.0011(11) -0.0086(10) -0.0211(16)
F23A 0.028(4) 0.077(7) 0.044(5) -0.015(4) 0.013(3) -0.023(4)
F24 0.0382(17) 0.0209(13) 0.059(2) 0.0138(11) -0.0185(15) -0.0158(11)
F24A 0.048(5) 0.035(4) 0.049(5) 0.024(4) -0.029(4) -0.021(4)
C201 0.0149(10) 0.0151(10) 0.0196(10) 0.0006(8) 0.0030(8) 0.0026(8)
C202 0.0193(10) 0.0179(10) 0.0190(10) 0.0020(8) 0.0047(8) -0.0004(8)
C203 0.0185(11) 0.0187(11) 0.0261(11) -0.0029(9) 0.0052(9) -0.0023(8)
C204 0.0207(11) 0.0278(12) 0.0200(11) -0.0064(9) 0.0006(9) -0.0006(9)
C205 0.0233(11) 0.0230(11) 0.0180(10) 0.0004(9) 0.0041(9) 0.0029(9)
C206 0.0203(11) 0.0159(10) 0.0202(10) 0.0000(8) 0.0052(8) -0.0004(8)
C207 0.0311(14) 0.0300(13) 0.0319(13) -0.0052(11) 0.0045(11) -0.0120(11)
C208 0.0435(16) 0.0343(14) 0.0204(12) 0.0023(10) 0.0048(11) -0.0003(12)
C209 0.0161(10) 0.0142(10) 0.0151(9) -0.0016(8) 0.0018(8) 0.0005(8)
C210 0.0198(10) 0.0149(10) 0.0165(10) -0.0017(8) 0.0042(8) -0.0003(8)
C211 0.0227(11) 0.0157(10) 0.0189(10) -0.0025(8) 0.0006(9) 0.0031(8)
C212 0.0188(11) 0.0215(11) 0.0342(13) -0.0031(10) 0.0059(10) 0.0047(9)
C213 0.0237(12) 0.0238(12) 0.0364(13) -0.0009(10) 0.0150(10) 0.0002(9)
C214 0.0242(11) 0.0170(11) 0.0249(11) 0.0040(9) 0.0093(9) 0.0029(9)
C215 0.0323(13) 0.0238(12) 0.0260(12) 0.0015(10) 0.0019(10) 0.0105(10)
C216 0.0358(16) 0.0364(16) 0.069(2) 0.0116(15) 0.0320(15) 0.0053(13)
C217 0.0204(10) 0.0095(9) 0.0189(10) 0.0011(8) 0.0050(8) 0.0009(8)
C218 0.0189(11) 0.0163(10) 0.0216(11) 0.0018(8) 0.0041(9) 0.0013(8)
C219 0.0209(11) 0.0170(11) 0.0287(12) 0.0027(9) 0.0096(9) 0.0018(8)
C220 0.0290(12) 0.0189(11) 0.0227(11) 0.0020(9) 0.0126(9) 0.0027(9)
C221 0.0276(12) 0.0146(10) 0.0194(10) 0.0004(8) 0.0064(9) 0.0037(9)
C222 0.0202(11) 0.0133(10) 0.0204(10) 0.0001(8) 0.0057(8) 0.0023(8)
C223 0.0252(13) 0.0382(15) 0.0363(14) 0.0072(12) 0.0139(11) -0.0005(11)
C224 0.0324(13) 0.0284(13) 0.0201(11) 0.0010(10) 0.0052(10) 0.0036(10)
C225 0.0178(10) 0.0138(10) 0.0136(9) 0.0004(8) 0.0042(8) 0.0001(8)
C226 0.0154(10) 0.0156(10) 0.0172(10) -0.0010(8) 0.0030(8) -0.0017(8)
C227 0.0181(10) 0.0146(10) 0.0141(9) 0.0010(8) 0.0039(8) 0.0016(8)
C228 0.0220(11) 0.0115(10) 0.0168(10) 0.0005(8) 0.0054(8) -0.0005(8)
C229 0.0172(10) 0.0169(10) 0.0146(9) 0.0001(8) 0.0029(8) -0.0029(8)
C230 0.0164(10) 0.0166(10) 0.0158(10) 0.0020(8) 0.0034(8) 0.0015(8)
C231 0.0201(11) 0.0154(10) 0.0244(11) 0.0010(8) 0.0031(9) 0.0010(8)
C232 0.0214(11) 0.0188(11) 0.0230(11) 0.0005(9) -0.0004(9) -0.0035(9)
B200 0.0143(11) 0.0125(11) 0.0169(11) 0.0020(9) 0.0030(9) 0.0009(8)

loop_
_atom_type_symbol
_atom_type_description
_atom_type_scat_dispersion_real
_atom_type_scat_dispersion_imag
_atom_type_scat_source
C C 0.0033 0.0016 'International Tables Vol C Tables 4.2.6.8 and 6.1.1.4'
H H 0.0000 0.0000 'International Tables Vol C Tables 4.2.6.8 and 6.1.1.4'
B B 0.0013 0.0007 'International Tables Vol C Tables 4.2.6.8 and 6.1.1.4'
F F 0.0171 0.0103 'International Tables Vol C Tables 4.2.6.8 and 6.1.1.4'
Ir Ir -1.4442 7.9887 'International Tables Vol C Tables 4.2.6.8 and 6.1.1.4'
N N 0.0061 0.0033 'International Tables Vol C Tables 4.2.6.8 and 6.1.1.4'
O O 0.0106 0.0060 'International Tables Vol C Tables 4.2.6.8 and 6.1.1.4'

loop_
_geom_angle_atom_site_label_1
_geom_angle_atom_site_label_2
_geom_angle_atom_site_label_3
_geom_angle
C3 Ir1 C2 37.39(9)
C3 Ir1 C6 79.60(10)
C6 Ir1 C2 86.94(9)
C7 Ir1 C2 80.27(9)
C7 Ir1 C3 96.32(9)
C7 Ir1 C6 37.61(9)
C10 Ir1 C2 85.98(8)
C10 Ir1 C3 89.57(9)
C10 Ir1 C6 168.86(9)
C10 Ir1 C7 148.31(9)
C25 Ir1 C2 170.97(8)
C25 Ir1 C3 148.16(9)
C25 Ir1 C6 88.01(9)
C25 Ir1 C7 91.18(9)
C25 Ir1 C10 100.07(8)
C12 O17 C16 105.14(18)
C13 O20 C19 103.42(17)
C27 O32 C31 103.10(18)
C28 O35 C34 104.13(18)
C10 N11 C12 113.59(18)
C10 N11 C15 137.45(19)
C12 N11 C15 108.73(18)
C10 N14 C13 111.98(18)
C10 N14 C18 140.80(18)
C13 N14 C18 104.90(17)
C25 N26 C27 111.96(19)
C25 N26 C30 141.23(19)
C27 N26 C30 106.57(18)
C25 N29 C28 114.01(19)
C25 N29 C33 136.81(18)
C28 N29 C33 108.77(18)
C3 C2 Ir1 70.15(13)
C3 C2 C9 124.3(2)
C9 C2 Ir1 112.43(16)
C2 C3 Ir1 72.46(13)
C2 C3 C4 124.6(2)
C4 C3 Ir1 111.27(17)
C3 C4 C5 112.7(2)
C6 C5 C4 112.2(2)
C5 C6 Ir1 113.91(17)
C7 C6 Ir1 69.82(13)
C7 C6 C5 125.3(2)
C6 C7 Ir1 72.57(13)
C6 C7 C8 124.9(2)
C8 C7 Ir1 110.66(16)
C7 C8 C9 112.3(2)
C2 C9 C8 112.42(19)
N11 C10 Ir1 129.24(15)
N11 C10 N14 101.14(17)
N14 C10 Ir1 127.59(15)
O17 C12 N11 114.6(2)
C13 C12 O17 138.8(2)
C13 C12 N11 106.56(19)
O20 C13 N14 114.46(19)
C12 C13 O20 138.8(2)
C12 C13 N14 106.72(19)
N11 C15 C16 99.03(19)
N11 C15 C21 110.4(2)
N11 C15 C22 111.77(19)
C21 C15 C16 112.0(2)
C21 C15 C22 113.0(2)
C22 C15 C16 109.8(2)
O17 C16 C15 108.8(2)
N14 C18 C19 97.55(17)
N14 C18 C24 109.09(18)
C23 C18 N14 117.76(18)
C23 C18 C19 111.73(19)
C23 C18 C24 110.30(19)
C24 C18 C19 109.65(19)
O20 C19 C18 105.33(18)
N26 C25 Ir1 129.34(16)
N29 C25 Ir1 129.58(15)
N29 C25 N26 101.03(18)
O32 C27 N26 113.5(2)
C28 C27 O32 139.5(2)
C28 C27 N26 107.0(2)
O35 C28 N29 113.6(2)
C27 C28 O35 140.5(2)
C27 C28 N29 105.9(2)
N26 C30 C31 96.83(19)
N26 C30 C36 111.04(19)
N26 C30 C37 113.8(2)
C36 C30 C31 108.5(2)
C37 C30 C31 112.4(2)
C37 C30 C36 113.0(2)
O32 C31 C30 105.37(19)
N29 C33 C34 98.47(18)
N29 C33 C38 111.90(18)
N29 C33 C39 108.31(19)
C38 C33 C34 111.7(2)
C38 C33 C39 114.6(2)
C39 C33 C34 110.71(19)
O35 C34 C33 106.56(19)
C202 C201 C206 115.65(19)
C202 C201 B200 123.34(18)
C206 C201 B200 120.89(19)
C203 C202 C201 122.1(2)
C202 C203 C207 119.0(2)
C204 C203 C202 120.9(2)
C204 C203 C207 120.0(2)
C205 C204 C203 118.0(2)
C204 C205 C206 120.8(2)
C204 C205 C208 120.3(2)
C206 C205 C208 118.8(2)
C205 C206 C201 122.5(2)
F1 C207 F3 103.9(4)
F1 C207 C203 113.4(3)
F1A C207 F2A 108.9(4)
F1A C207 F3A 103.8(4)
F1A C207 C203 114.6(3)
F2 C207 F1 106.5(4)
F2 C207 F3 105.9(4)
F2 C207 C203 114.9(3)
F2A C207 F3A 103.5(4)
F2A C207 C203 114.9(4)
F3 C207 C203 111.4(3)
F3A C207 C203 110.0(4)
F4 C208 F6 104.4(2)
F4 C208 C205 113.8(2)
F5 C208 F4 106.9(3)
F5 C208 F6 105.8(3)
F5 C208 C205 112.2(2)
F6 C208 C205 113.0(2)
C210 C209 B200 121.15(19)
C214 C209 C210 115.66(19)
C214 C209 B200 123.02(19)
C211 C210 C209 122.3(2)
C210 C211 C215 118.6(2)
C212 C211 C210 121.0(2)
C212 C211 C215 120.4(2)
C213 C212 C211 117.8(2)
C212 C213 C214 121.1(2)
C212 C213 C216 119.6(2)
C214 C213 C216 119.3(2)
C213 C214 C209 122.0(2)
F7 C215 F8 105.5(2)
F7 C215 C211 112.5(2)
F8 C215 C211 112.7(2)
F9 C215 F7 106.2(2)
F9 C215 F8 106.5(2)
F9 C215 C211 113.0(2)
F10 C216 F12 104.7(4)
F10 C216 C213 113.2(4)
F10A C216 C213 111.9(4)
F11 C216 F10 108.1(4)
F11 C216 F12 105.4(4)
F11 C216 C213 113.1(4)
F11A C216 F10A 106.4(4)
F11A C216 F12A 108.7(4)
F11A C216 C213 113.4(4)
F12 C216 C213 111.6(4)
F12A C216 F10A 103.0(4)
F12A C216 C213 112.7(3)
C218 C217 C222 115.93(19)
C218 C217 B200 123.27(19)
C222 C217 B200 120.46(19)
C219 C218 C217 121.9(2)
C218 C219 C223 120.7(2)
C220 C219 C218 121.1(2)
C220 C219 C223 118.2(2)
C221 C220 C219 118.1(2)
C220 C221 C222 120.6(2)
C220 C221 C224 120.8(2)
C222 C221 C224 118.6(2)
C221 C222 C217 122.3(2)
F13 C223 F14 105.7(2)
F13 C223 F15 105.6(2)
F13 C223 C219 114.4(2)
F14 C223 C219 111.4(2)
F15 C223 F14 106.3(2)
F15 C223 C219 112.8(2)
F16 C224 F17 105.6(2)
F16 C224 F18 105.9(2)
F16 C224 C221 112.2(2)
F17 C224 F18 107.1(2)
F17 C224 C221 113.3(2)
F18 C224 C221 112.2(2)
C226 C225 B200 120.81(18)
C230 C225 C226 115.96(19)
C230 C225 B200 122.91(18)
C227 C226 C225 122.0(2)
C226 C227 C228 121.09(19)
C226 C227 C231 121.03(19)
C228 C227 C231 117.88(18)
C229 C228 C227 117.67(19)
C228 C229 C230 121.16(19)
C228 C229 C232 120.01(19)
C230 C229 C232 118.83(19)
C225 C230 C229 122.1(2)
F19 C231 F20 106.9(2)
F19 C231 F21 106.1(2)
F19 C231 C227 114.12(18)
F20 C231 F21 104.41(19)
F20 C231 C227 112.23(18)
F21 C231 C227 112.37(18)
F22 C232 F23 105.3(2)
F22 C232 C229 112.9(2)
F22A C232 F23A 103.7(5)
F22A C232 C229 112.9(4)
F23 C232 C229 110.8(2)
F23A C232 C229 112.2(4)
F24 C232 F22 107.2(3)
F24 C232 F23 106.0(3)
F24 C232 C229 114.0(2)
F24A C232 F22A 106.5(5)
F24A C232 F23A 105.1(5)
F24A C232 C229 115.4(4)
C201 B200 C209 105.29(16)
C201 B200 C217 114.03(17)
C201 B200 C225 110.75(17)
C209 B200 C217 111.09(17)
C225 B200 C209 112.62(17)
C225 B200 C217 103.28(16)

loop_
_geom_bond_atom_site_label_1
_geom_bond_atom_site_label_2
_geom_bond_distance
Ir1 C2 2.196(2)
Ir1 C3 2.166(2)
Ir1 C6 2.180(2)
Ir1 C7 2.145(2)
Ir1 C10 2.088(2)
Ir1 C25 2.084(2)
O17 C12 1.347(3)
O17 C16 1.427(3)
O20 C13 1.350(3)
O20 C19 1.448(3)
O32 C27 1.352(3)
O32 C31 1.449(3)
O35 C28 1.350(3)
O35 C34 1.452(3)
N11 C10 1.367(3)
N11 C12 1.377(3)
N11 C15 1.487(3)
N14 C10 1.384(3)
N14 C13 1.394(3)
N14 C18 1.514(3)
N26 C25 1.383(3)
N26 C27 1.393(3)
N26 C30 1.503(3)
N29 C25 1.358(3)
N29 C28 1.383(3)
N29 C33 1.477(3)
C2 C3 1.398(3)
C2 C9 1.513(3)
C3 C4 1.505(3)
C4 C5 1.525(4)
C5 C6 1.517(4)
C6 C7 1.395(3)
C7 C8 1.504(3)
C8 C9 1.532(4)
C12 C13 1.332(3)
C15 C16 1.551(3)
C15 C21 1.508(4)
C15 C22 1.513(3)
C18 C19 1.530(3)
C18 C23 1.509(3)
C18 C24 1.529(3)
C27 C28 1.329(4)
C30 C31 1.539(3)
C30 C36 1.530(4)
C30 C37 1.509(3)
C33 C34 1.548(3)
C33 C38 1.509(3)
C33 C39 1.519(3)
F1 C207 1.318(4)
F1A C207 1.294(5)
F2 C207 1.295(4)
F2A C207 1.298(5)
F3 C207 1.334(4)
F3A C207 1.346(5)
F4 C208 1.318(3)
F5 C208 1.305(3)
F6 C208 1.319(3)
F7 C215 1.336(3)
F8 C215 1.337(3)
F9 C215 1.325(3)
F10 C216 1.321(5)
F10A C216 1.337(5)
F11 C216 1.314(5)
F11A C216 1.300(5)
F12 C216 1.333(5)
F12A C216 1.329(4)
F13 C223 1.319(3)
F14 C223 1.333(3)
F15 C223 1.326(3)
F16 C224 1.327(3)
F17 C224 1.327(3)
F18 C224 1.333(3)
F19 C231 1.316(3)
F20 C231 1.335(3)
F21 C231 1.335(3)
F22 C232 1.318(3)
F22A C232 1.330(5)
F23 C232 1.339(3)
F23A C232 1.338(5)
F24 C232 1.316(3)
F24A C232 1.305(5)
C201 C202 1.394(3)
C201 C206 1.399(3)
C201 B200 1.632(3)
C202 C203 1.393(3)
C203 C204 1.383(3)
C203 C207 1.488(3)
C204 C205 1.381(3)
C205 C206 1.386(3)
C205 C208 1.492(3)
C209 C210 1.397(3)
C209 C214 1.397(3)
C209 B200 1.638(3)
C210 C211 1.386(3)
C211 C212 1.382(3)
C211 C215 1.492(3)
C212 C213 1.382(3)
C213 C214 1.390(3)
C213 C216 1.497(4)
C217 C218 1.398(3)
C217 C222 1.400(3)
C217 B200 1.639(3)
C218 C219 1.390(3)
C219 C220 1.387(3)
C219 C223 1.493(3)
C220 C221 1.383(3)
C221 C222 1.393(3)
C221 C224 1.492(3)
C225 C226 1.405(3)
C225 C230 1.391(3)
C225 B200 1.635(3)
C226 C227 1.384(3)
C227 C228 1.390(3)
C227 C231 1.494(3)
C228 C229 1.383(3)
C229 C230 1.392(3)
C229 C232 1.491(3)

loop_
_cod_changelog_entry_id
_cod_changelog_entry_author
_cod_changelog_entry_date
_cod_changelog_entry_text
1 'Vaitkus, Antanas' 2022-05-09T04:10:00+03:00
;
 Removed the '&#x00E2;&#x0080;&#x0099;' sequence from multiple data values.
;
